data_1547584
loop_
_publ_author_name
'Zhao, Jie'
'Zhao, Xiao-Jing'
'Cao, Pei'
'Liu, Ji-Kai'
'Wu, Bin'

_publ_section_title
;
 Polycyclic Azetidines and Pyrrolidines via Palladium-Catalyzed
 Intramolecular Amination of Unactivated C(sp3)-H Bonds.
;
_journal_issue 18
_journal_name_full 'Organic letters'
_journal_page_first 4880
_journal_page_last 4883
_journal_paper_doi 10.1021/acs.orglett.7b02339
_journal_volume 19
_journal_year 2017
_chemical_formula_moiety 'C19 H20 N2 O'
_chemical_formula_sum 'C19 H20 N2 O'
_chemical_formula_weight 292.37
_space_group_crystal_system orthorhombic
_space_group_IT_number 29
_space_group_name_Hall 'P 2c -2ac'
_space_group_name_H-M_alt 'P c a 21'
_symmetry_space_group_name_Hall 'P 2c -2ac'
_symmetry_space_group_name_H-M 'P c a 21'
_atom_sites_solution_hydrogens geom
_atom_sites_solution_primary direct
_atom_sites_solution_secondary difmap
_audit_creation_method SHELXL-2014/7
_cell_angle_alpha 90
_cell_angle_beta 90
_cell_angle_gamma 90
_cell_formula_units_Z 8
_cell_length_a 13.7527(13)
_cell_length_b 9.8191(9)
_cell_length_c 22.826(2)
_cell_measurement_reflns_used 9868
_cell_measurement_temperature 100(2)
_cell_measurement_theta_max 30.83
_cell_measurement_theta_min 2.55
_cell_volume 3082.4(5)
_computing_cell_refinement 'Bruker SAINT'
_computing_data_collection 'Bruker APEX2'
_computing_data_reduction 'Bruker SAINT'
_computing_molecular_graphics 'Bruker SHELXTL'
_computing_publication_material 'Bruker SHELXTL'
_computing_structure_refinement 'SHELXL-2014 (Sheldrick 2014)'
_computing_structure_solution 'SHELXS-97 (Sheldrick 2008)'
_diffrn_ambient_temperature 100(2)
_diffrn_measured_fraction_theta_full 0.999
_diffrn_measured_fraction_theta_max 0.947
_diffrn_measurement_device_type 'Bruker APEX-II CCD'
_diffrn_measurement_method '\f and \w scans'
_diffrn_radiation_type MoK\a
_diffrn_radiation_wavelength 0.71073
_diffrn_reflns_av_R_equivalents 0.0314
_diffrn_reflns_av_unetI/netI 0.0302
_diffrn_reflns_Laue_measured_fraction_full 0.999
_diffrn_reflns_Laue_measured_fraction_max 0.947
_diffrn_reflns_limit_h_max 19
_diffrn_reflns_limit_h_min -18
_diffrn_reflns_limit_k_max 13
_diffrn_reflns_limit_k_min -14
_diffrn_reflns_limit_l_max 32
_diffrn_reflns_limit_l_min -29
_diffrn_reflns_number 32993
_diffrn_reflns_point_group_measured_fraction_full 0.949
_diffrn_reflns_point_group_measured_fraction_max 0.858
_diffrn_reflns_theta_full 25.242
_diffrn_reflns_theta_max 31.117
_diffrn_reflns_theta_min 1.784
_diffrn_source 'fine-focus sealed tube'
_exptl_absorpt_coefficient_mu 0.079
_exptl_absorpt_correction_type multi-scan
_exptl_absorpt_process_details sadabs
_exptl_crystal_colour colourless
_exptl_crystal_density_diffrn 1.260
_exptl_crystal_description prism
_exptl_crystal_F_000 1248
_exptl_crystal_size_max 0.800
_exptl_crystal_size_mid 0.500
_exptl_crystal_size_min 0.260
_exptl_transmission_factor_max 0.7462
_exptl_transmission_factor_min 0.6918
_refine_diff_density_max 0.316
_refine_diff_density_min -0.238
_refine_diff_density_rms 0.052
_refine_ls_abs_structure_details
;
 Flack x determined using 3155 quotients [(I+)-(I-)]/[(I+)+(I-)]
 (Parsons, Flack and Wagner, Acta Cryst. B69 (2013) 249-259).
;
_refine_ls_abs_structure_Flack 0.4(4)
_refine_ls_extinction_method none
_refine_ls_goodness_of_fit_ref 1.015
_refine_ls_hydrogen_treatment constr
_refine_ls_matrix_type full
_refine_ls_number_parameters 397
_refine_ls_number_reflns 8505
_refine_ls_number_restraints 1
_refine_ls_restrained_S_all 1.015
_refine_ls_R_factor_all 0.0432
_refine_ls_R_factor_gt 0.0381
_refine_ls_shift/su_max 0.000
_refine_ls_shift/su_mean 0.000
_refine_ls_structure_factor_coef Fsqd
_refine_ls_weighting_details 'w=1/[\s^2^(Fo^2^)+(0.0617P)^2^+0.5159P] where P=(Fo^2^+2Fc^2^)/3'
_refine_ls_weighting_scheme calc
_refine_ls_wR_factor_gt 0.0967
_refine_ls_wR_factor_ref 0.1003
_reflns_Friedel_coverage 0.770
_reflns_Friedel_fraction_full 0.896
_reflns_Friedel_fraction_max 0.764
_reflns_number_gt 7790
_reflns_number_total 8505
_reflns_threshold_expression 'I > 2\s(I)'
_cod_data_source_file ol7b02339_si_002.cif
_cod_data_source_block mo_bwje137_0m_a
_cod_database_code 1547584
_shelx_shelxl_version_number 2014/7
_shelx_space_group_comment
;
The symmetry employed for this shelxl refinement is uniquely defined
by the following loop, which should always be used as a source of
symmetry information in preference to the above space-group names.
They are only intended as comments.
;
_shelx_estimated_absorpt_t_min 0.940
_shelx_estimated_absorpt_t_max 0.980

loop_
_space_group_symop_operation_xyz
'x, y, z'
'-x, -y, z+1/2'
'x+1/2, -y, z'
'-x+1/2, y, z+1/2'

loop_
_atom_site_label
_atom_site_type_symbol
_atom_site_fract_x
_atom_site_fract_y
_atom_site_fract_z
_atom_site_U_iso_or_equiv
_atom_site_adp_type
_atom_site_occupancy
_atom_site_site_symmetry_order
_atom_site_calc_flag
_atom_site_refinement_flags_posn
_atom_site_refinement_flags_adp
O1 O 0.16158(9) 0.06552(13) 0.57671(6) 0.0170(3) Uani 1 1 d . .
O2 O 0.41984(9) 0.55917(14) 0.42072(6) 0.0199(3) Uani 1 1 d . .
N3 N 0.55201(10) 0.57024(14) 0.36273(7) 0.0121(3) Uani 1 1 d . .
N4 N 0.44655(11) 0.75209(16) 0.29017(7) 0.0158(3) Uani 1 1 d . .
N1 N 0.29403(10) 0.07599(14) 0.63480(7) 0.0121(3) Uani 1 1 d . .
N2 N 0.18880(11) 0.25592(16) 0.70813(7) 0.0159(3) Uani 1 1 d . .
C007 C 0.20415(12) 0.11689(17) 0.61885(8) 0.0121(3) Uani 1 1 d . .
C14 C 0.15413(12) 0.22549(17) 0.65475(8) 0.0120(3) Uani 1 1 d . .
C25 C 0.69623(12) 0.50648(17) 0.35089(10) 0.0139(4) Uani 1 1 d . .
H25A H 0.7604 0.5337 0.3667 0.017 Uiso 1 1 calc R U
H25B H 0.7027 0.4302 0.3228 0.017 Uiso 1 1 calc R U
C13 C 0.35799(12) -0.24785(18) 0.55065(8) 0.0144(3) Uani 1 1 d . .
H13 H 0.4013 -0.2136 0.5218 0.017 Uiso 1 1 calc R U
C27 C 0.62067(13) 0.25475(19) 0.45119(9) 0.0153(3) Uani 1 1 d . .
H27 H 0.6624 0.2934 0.4799 0.018 Uiso 1 1 calc R U
C32 C 0.46230(12) 0.61162(17) 0.37884(8) 0.0131(3) Uani 1 1 d . .
C33 C 0.41272(11) 0.72149(17) 0.34376(8) 0.0120(3) Uani 1 1 d . .
C17 C 0.05779(13) 0.41772(18) 0.71822(9) 0.0169(4) Uani 1 1 d . .
H17 H 0.0263 0.4847 0.7415 0.020 Uiso 1 1 calc R U
C15 C 0.07174(12) 0.28643(17) 0.63048(8) 0.0148(3) Uani 1 1 d . .
H15 H 0.0498 0.2617 0.5925 0.018 Uiso 1 1 calc R U
C18 C 0.14031(14) 0.3511(2) 0.73859(9) 0.0182(4) Uani 1 1 d . .
H18 H 0.1638 0.3743 0.7764 0.022 Uiso 1 1 calc R U
C34 C 0.33222(12) 0.78502(18) 0.36908(9) 0.0159(3) Uani 1 1 d . .
H34 H 0.3110 0.7604 0.4072 0.019 Uiso 1 1 calc R U
C1 C 0.35772(12) -0.01474(18) 0.59950(9) 0.0119(3) Uani 1 1 d . .
C24 C 0.63463(12) 0.62723(17) 0.32758(8) 0.0126(3) Uani 1 1 d . .
H24 H 0.6231 0.6226 0.2844 0.015 Uiso 1 1 calc R U
C8 C 0.32293(12) -0.16093(17) 0.59434(8) 0.0137(3) Uani 1 1 d . .
C28 C 0.59562(14) 0.11693(19) 0.45484(9) 0.0182(4) Uani 1 1 d . .
H28 H 0.6214 0.0620 0.4854 0.022 Uiso 1 1 calc R U
C23 C 0.66905(12) 0.76752(17) 0.34796(9) 0.0155(3) Uani 1 1 d . .
H23A H 0.6139 0.8319 0.3450 0.019 Uiso 1 1 calc R U
H23B H 0.7203 0.7996 0.3208 0.019 Uiso 1 1 calc R U
C35 C 0.28365(13) 0.88526(18) 0.33731(9) 0.0178(4) Uani 1 1 d . .
H35 H 0.2282 0.9298 0.3531 0.021 Uiso 1 1 calc R U
C22 C 0.70921(13) 0.77261(19) 0.41084(9) 0.0183(4) Uani 1 1 d . .
H22A H 0.7727 0.7252 0.4117 0.022 Uiso 1 1 calc R U
H22B H 0.7208 0.8689 0.4216 0.022 Uiso 1 1 calc R U
C20 C 0.64131(13) 0.55185(18) 0.45779(8) 0.0167(3) Uani 1 1 d . .
H20A H 0.5931 0.5216 0.4873 0.020 Uiso 1 1 calc R U
H20B H 0.7059 0.5194 0.4708 0.020 Uiso 1 1 calc R U
C12 C 0.33000(13) -0.38441(19) 0.54896(9) 0.0171(3) Uani 1 1 d . .
H12 H 0.3555 -0.4429 0.5196 0.021 Uiso 1 1 calc R U
C21 C 0.64253(14) 0.70826(19) 0.45693(9) 0.0185(4) Uani 1 1 d . .
H21A H 0.5754 0.7410 0.4501 0.022 Uiso 1 1 calc R U
H21B H 0.6629 0.7410 0.4961 0.022 Uiso 1 1 calc R U
C26 C 0.58486(12) 0.33621(17) 0.40577(8) 0.0138(3) Uani 1 1 d . .
C6 C 0.37681(12) 0.13104(17) 0.67002(8) 0.0131(3) Uani 1 1 d . .
H6 H 0.3644 0.1286 0.7132 0.016 Uiso 1 1 calc R U
C16 C 0.02252(13) 0.38420(19) 0.66311(9) 0.0175(3) Uani 1 1 d . .
H16 H -0.0341 0.4272 0.6480 0.021 Uiso 1 1 calc R U
C2 C 0.38446(13) 0.05005(17) 0.54033(8) 0.0156(3) Uani 1 1 d . .
H2A H 0.4483 0.0135 0.5278 0.019 Uiso 1 1 calc R U
H2B H 0.3358 0.0211 0.5109 0.019 Uiso 1 1 calc R U
C11 C 0.26506(14) -0.43514(18) 0.59011(9) 0.0197(4) Uani 1 1 d . .
H11 H 0.2450 -0.5277 0.5885 0.024 Uiso 1 1 calc R U
C5 C 0.41386(12) 0.26911(17) 0.64877(9) 0.0154(3) Uani 1 1 d . .
H5A H 0.4647 0.3011 0.6762 0.018 Uiso 1 1 calc R U
H5B H 0.3595 0.3351 0.6505 0.018 Uiso 1 1 calc R U
C19 C 0.61700(12) 0.48310(18) 0.39890(9) 0.0127(3) Uani 1 1 d . .
C3 C 0.39006(13) 0.20626(18) 0.53974(9) 0.0165(3) Uani 1 1 d . .
H3A H 0.4133 0.2357 0.5007 0.020 Uiso 1 1 calc R U
H3B H 0.3235 0.2429 0.5449 0.020 Uiso 1 1 calc R U
C7 C 0.43684(13) 0.00778(17) 0.64802(10) 0.0141(4) Uani 1 1 d . .
H7A H 0.4415 -0.0677 0.6766 0.017 Uiso 1 1 calc R U
H7B H 0.5017 0.0324 0.6324 0.017 Uiso 1 1 calc R U
C36 C 0.31815(13) 0.91846(18) 0.28200(9) 0.0173(4) Uani 1 1 d . .
H36 H 0.2872 0.9869 0.2592 0.021 Uiso 1 1 calc R U
C37 C 0.39914(13) 0.8492(2) 0.26057(9) 0.0179(4) Uani 1 1 d . .
H37 H 0.4221 0.8723 0.2226 0.021 Uiso 1 1 calc R U
C29 C 0.53303(14) 0.06054(18) 0.41378(9) 0.0204(4) Uani 1 1 d . .
H29 H 0.5152 -0.0327 0.4166 0.025 Uiso 1 1 calc R U
C9 C 0.25893(14) -0.21449(19) 0.63572(9) 0.0214(4) Uani 1 1 d . .
H9 H 0.2349 -0.1573 0.6660 0.026 Uiso 1 1 calc R U
C4 C 0.45598(13) 0.27009(18) 0.58639(9) 0.0182(4) Uani 1 1 d . .
H4A H 0.4697 0.3655 0.5751 0.022 Uiso 1 1 calc R U
H4B H 0.5187 0.2205 0.5867 0.022 Uiso 1 1 calc R U
C10 C 0.22962(15) -0.3497(2) 0.63360(10) 0.0245(4) Uani 1 1 d . .
H10 H 0.1853 -0.3837 0.6619 0.029 Uiso 1 1 calc R U
C30 C 0.49657(16) 0.1401(2) 0.36873(10) 0.0251(4) Uani 1 1 d . .
H30 H 0.4535 0.1014 0.3407 0.030 Uiso 1 1 calc R U
C31 C 0.52301(15) 0.27672(19) 0.36447(9) 0.0216(4) Uani 1 1 d . .
H31 H 0.4987 0.3302 0.3330 0.026 Uiso 1 1 calc R U

loop_
_atom_site_aniso_label
_atom_site_aniso_U_11
_atom_site_aniso_U_22
_atom_site_aniso_U_33
_atom_site_aniso_U_23
_atom_site_aniso_U_13
_atom_site_aniso_U_12
O1 0.0148(6) 0.0207(6) 0.0154(7) -0.0047(5) -0.0019(5) 0.0002(5)
O2 0.0165(6) 0.0256(7) 0.0177(7) 0.0071(5) 0.0037(5) 0.0001(5)
N3 0.0109(6) 0.0138(6) 0.0116(7) 0.0023(5) -0.0006(5) 0.0007(5)
N4 0.0139(6) 0.0206(7) 0.0129(8) 0.0012(6) -0.0003(5) 0.0036(5)
N1 0.0116(6) 0.0128(6) 0.0118(7) -0.0039(5) 0.0002(5) 0.0005(5)
N2 0.0145(6) 0.0202(7) 0.0131(8) -0.0024(6) -0.0008(5) 0.0037(5)
C007 0.0115(7) 0.0128(7) 0.0121(8) 0.0006(6) 0.0020(6) -0.0008(6)
C14 0.0104(6) 0.0131(7) 0.0126(8) -0.0001(6) 0.0012(6) -0.0009(5)
C25 0.0129(7) 0.0140(8) 0.0149(10) 0.0024(6) 0.0007(6) 0.0021(6)
C13 0.0141(7) 0.0161(8) 0.0131(8) -0.0009(6) -0.0007(6) 0.0012(6)
C27 0.0138(7) 0.0186(8) 0.0136(8) 0.0041(7) 0.0015(6) 0.0020(6)
C32 0.0121(7) 0.0152(7) 0.0121(8) 0.0002(6) -0.0002(6) 0.0000(6)
C33 0.0095(6) 0.0127(7) 0.0137(8) -0.0005(6) -0.0022(6) -0.0005(5)
C17 0.0173(8) 0.0150(7) 0.0184(10) -0.0014(7) 0.0036(6) 0.0025(6)
C15 0.0143(7) 0.0150(8) 0.0152(9) 0.0001(6) -0.0026(6) 0.0005(6)
C18 0.0186(8) 0.0223(9) 0.0137(9) -0.0048(7) -0.0014(7) 0.0031(7)
C34 0.0139(7) 0.0186(8) 0.0151(9) -0.0002(7) 0.0025(6) 0.0010(6)
C1 0.0105(6) 0.0120(7) 0.0131(9) -0.0025(6) 0.0013(6) 0.0007(5)
C24 0.0111(7) 0.0134(7) 0.0131(8) 0.0016(6) 0.0013(6) 0.0011(6)
C8 0.0129(7) 0.0128(7) 0.0153(8) -0.0016(6) 0.0006(6) -0.0006(6)
C28 0.0198(8) 0.0177(8) 0.0170(9) 0.0047(7) 0.0056(7) 0.0037(6)
C23 0.0142(7) 0.0138(7) 0.0185(9) 0.0018(7) 0.0013(6) 0.0001(6)
C35 0.0149(7) 0.0173(8) 0.0212(10) -0.0027(7) 0.0018(7) 0.0036(6)
C22 0.0180(8) 0.0160(8) 0.0210(10) -0.0001(7) -0.0035(7) -0.0033(6)
C20 0.0191(8) 0.0174(9) 0.0134(9) 0.0011(7) -0.0044(6) -0.0002(6)
C12 0.0190(8) 0.0158(8) 0.0165(9) -0.0040(7) -0.0047(6) 0.0024(6)
C21 0.0227(9) 0.0180(9) 0.0150(9) -0.0017(7) -0.0032(7) -0.0012(7)
C26 0.0132(7) 0.0143(7) 0.0138(8) 0.0015(6) 0.0001(6) 0.0004(6)
C6 0.0119(6) 0.0135(7) 0.0141(9) -0.0024(6) -0.0019(6) 0.0008(6)
C16 0.0156(7) 0.0159(8) 0.0209(10) 0.0024(7) -0.0014(7) 0.0042(6)
C2 0.0175(8) 0.0151(8) 0.0142(9) -0.0014(7) 0.0044(6) -0.0019(6)
C11 0.0210(9) 0.0142(7) 0.0240(10) 0.0003(7) -0.0042(7) -0.0023(6)
C5 0.0137(7) 0.0127(7) 0.0199(9) -0.0026(7) -0.0018(6) -0.0006(6)
C19 0.0113(7) 0.0134(7) 0.0134(9) 0.0015(6) -0.0029(6) 0.0013(6)
C3 0.0177(8) 0.0143(8) 0.0174(9) 0.0014(7) 0.0022(6) -0.0013(6)
C7 0.0130(7) 0.0128(8) 0.0165(10) -0.0018(6) -0.0003(6) 0.0017(5)
C36 0.0168(8) 0.0159(8) 0.0191(10) 0.0010(7) -0.0037(7) 0.0033(6)
C37 0.0175(8) 0.0228(9) 0.0133(9) 0.0023(7) -0.0006(6) 0.0037(6)
C29 0.0244(9) 0.0121(7) 0.0248(10) 0.0003(7) 0.0084(8) -0.0016(6)
C9 0.0253(9) 0.0169(8) 0.0219(10) -0.0025(7) 0.0107(8) -0.0035(7)
C4 0.0175(8) 0.0141(8) 0.0228(10) 0.0006(7) 0.0010(7) -0.0029(6)
C10 0.0280(10) 0.0170(8) 0.0285(11) 0.0000(8) 0.0091(8) -0.0056(7)
C30 0.0286(9) 0.0202(9) 0.0265(11) -0.0023(8) -0.0053(8) -0.0070(7)
C31 0.0258(9) 0.0186(8) 0.0205(10) 0.0042(7) -0.0077(8) -0.0031(7)

loop_
_atom_type_symbol
_atom_type_description
_atom_type_scat_dispersion_real
_atom_type_scat_dispersion_imag
_atom_type_scat_source
C C 0.0033 0.0016 'International Tables Vol C Tables 4.2.6.8 and 6.1.1.4'
H H 0.0000 0.0000 'International Tables Vol C Tables 4.2.6.8 and 6.1.1.4'
N N 0.0061 0.0033 'International Tables Vol C Tables 4.2.6.8 and 6.1.1.4'
O O 0.0106 0.0060 'International Tables Vol C Tables 4.2.6.8 and 6.1.1.4'

loop_
_geom_angle_atom_site_label_1
_geom_angle_atom_site_label_2
_geom_angle_atom_site_label_3
_geom_angle
C32 N3 C19 124.83(15)
C32 N3 C24 136.55(14)
C19 N3 C24 93.23(12)
C37 N4 C33 116.79(15)
C007 N1 C1 124.87(15)
C007 N1 C6 137.31(14)
C1 N1 C6 93.41(12)
C18 N2 C14 116.67(16)
O1 C007 N1 121.55(16)
O1 C007 C14 119.69(15)
N1 C007 C14 118.74(15)
N2 C14 C15 123.59(16)
N2 C14 C007 119.20(15)
C15 C14 C007 117.19(16)
C24 C25 C19 88.40(12)
C24 C25 H25A 113.9
C19 C25 H25A 113.9
C24 C25 H25B 113.9
C19 C25 H25B 113.9
H25A C25 H25B 111.1
C12 C13 C8 120.74(17)
C12 C13 H13 119.6
C8 C13 H13 119.6
C26 C27 C28 120.70(18)
C26 C27 H27 119.7
C28 C27 H27 119.7
O2 C32 N3 121.21(16)
O2 C32 C33 119.79(15)
N3 C32 C33 118.97(15)
N4 C33 C34 123.49(16)
N4 C33 C32 119.18(15)
C34 C33 C32 117.32(16)
C16 C17 C18 118.48(17)
C16 C17 H17 120.8
C18 C17 H17 120.8
C16 C15 C14 118.57(17)
C16 C15 H15 120.7
C14 C15 H15 120.7
N2 C18 C17 124.07(18)
N2 C18 H18 118.0
C17 C18 H18 118.0
C35 C34 C33 118.72(17)
C35 C34 H34 120.6
C33 C34 H34 120.6
N1 C1 C8 115.04(14)
N1 C1 C2 111.65(14)
C8 C1 C2 113.48(15)
N1 C1 C7 86.65(13)
C8 C1 C7 114.02(15)
C2 C1 C7 113.33(15)
N3 C24 C23 114.07(14)
N3 C24 C25 86.85(12)
C23 C24 C25 114.53(15)
N3 C24 H24 113.0
C23 C24 H24 113.0
C25 C24 H24 113.0
C9 C8 C13 118.08(16)
C9 C8 C1 120.21(16)
C13 C8 C1 121.60(16)
C29 C28 C27 119.89(18)
C29 C28 H28 120.1
C27 C28 H28 120.1
C24 C23 C22 115.10(15)
C24 C23 H23A 108.5
C22 C23 H23A 108.5
C24 C23 H23B 108.5
C22 C23 H23B 108.5
H23A C23 H23B 107.5
C36 C35 C34 118.40(16)
C36 C35 H35 120.8
C34 C35 H35 120.8
C21 C22 C23 114.35(14)
C21 C22 H22A 108.7
C23 C22 H22A 108.7
C21 C22 H22B 108.7
C23 C22 H22B 108.7
H22A C22 H22B 107.6
C21 C20 C19 115.42(15)
C21 C20 H20A 108.4
C19 C20 H20A 108.4
C21 C20 H20B 108.4
C19 C20 H20B 108.4
H20A C20 H20B 107.5
C11 C12 C13 120.22(18)
C11 C12 H12 119.9
C13 C12 H12 119.9
C22 C21 C20 115.32(16)
C22 C21 H21A 108.4
C20 C21 H21A 108.4
C22 C21 H21B 108.4
C20 C21 H21B 108.4
H21A C21 H21B 107.5
C31 C26 C27 118.37(17)
C31 C26 C19 120.34(16)
C27 C26 C19 121.18(16)
N1 C6 C5 113.84(15)
N1 C6 C7 87.08(12)
C5 C6 C7 114.39(15)
N1 C6 H6 113.0
C5 C6 H6 113.0
C7 C6 H6 113.0
C17 C16 C15 118.62(16)
C17 C16 H16 120.7
C15 C16 H16 120.7
C3 C2 C1 115.65(15)
C3 C2 H2A 108.4
C1 C2 H2A 108.4
C3 C2 H2B 108.4
C1 C2 H2B 108.4
H2A C2 H2B 107.4
C10 C11 C12 119.51(17)
C10 C11 H11 120.2
C12 C11 H11 120.2
C6 C5 C4 115.18(15)
C6 C5 H5A 108.5
C4 C5 H5A 108.5
C6 C5 H5B 108.5
C4 C5 H5B 108.5
H5A C5 H5B 107.5
N3 C19 C26 115.42(14)
N3 C19 C20 111.25(14)
C26 C19 C20 112.93(15)
N3 C19 C25 86.86(13)
C26 C19 C25 114.55(15)
C20 C19 C25 113.35(15)
C4 C3 C2 115.59(16)
C4 C3 H3A 108.4
C2 C3 H3A 108.4
C4 C3 H3B 108.4
C2 C3 H3B 108.4
H3A C3 H3B 107.4
C6 C7 C1 88.24(13)
C6 C7 H7A 113.9
C1 C7 H7A 113.9
C6 C7 H7B 113.9
C1 C7 H7B 113.9
H7A C7 H7B 111.1
C35 C36 C37 118.55(17)
C35 C36 H36 120.7
C37 C36 H36 120.7
N4 C37 C36 124.04(18)
N4 C37 H37 118.0
C36 C37 H37 118.0
C30 C29 C28 120.07(17)
C30 C29 H29 120.0
C28 C29 H29 120.0
C10 C9 C8 121.37(18)
C10 C9 H9 119.3
C8 C9 H9 119.3
C3 C4 C5 114.72(15)
C3 C4 H4A 108.6
C5 C4 H4A 108.6
C3 C4 H4B 108.6
C5 C4 H4B 108.6
H4A C4 H4B 107.6
C9 C10 C11 120.07(18)
C9 C10 H10 120.0
C11 C10 H10 120.0
C29 C30 C31 120.01(19)
C29 C30 H30 120.0
C31 C30 H30 120.0
C30 C31 C26 120.94(18)
C30 C31 H31 119.5
C26 C31 H31 119.5

loop_
_geom_bond_atom_site_label_1
_geom_bond_atom_site_label_2
_geom_bond_distance
O1 C007 1.234(2)
O2 C32 1.233(2)
N3 C32 1.350(2)
N3 C19 1.487(2)
N3 C24 1.499(2)
N4 C37 1.338(2)
N4 C33 1.343(2)
N1 C007 1.350(2)
N1 C1 1.487(2)
N1 C6 1.495(2)
N2 C18 1.342(2)
N2 C14 1.342(2)
C007 C14 1.510(2)
C14 C15 1.396(2)
C25 C24 1.551(2)
C25 C19 1.562(3)
C25 H25A 0.9900
C25 H25B 0.9900
C13 C12 1.396(2)
C13 C8 1.398(2)
C13 H13 0.9500
C27 C26 1.399(3)
C27 C28 1.399(3)
C27 H27 0.9500
C32 C33 1.507(2)
C33 C34 1.396(2)
C17 C16 1.388(3)
C17 C18 1.390(3)
C17 H17 0.9500
C15 C16 1.391(3)
C15 H15 0.9500
C18 H18 0.9500
C34 C35 1.393(3)
C34 H34 0.9500
C1 C8 1.518(2)
C1 C2 1.538(3)
C1 C7 1.568(3)
C24 C23 1.529(2)
C24 H24 1.0000
C8 C9 1.394(3)
C28 C29 1.388(3)
C28 H28 0.9500
C23 C22 1.539(3)
C23 H23A 0.9900
C23 H23B 0.9900
C35 C36 1.387(3)
C35 H35 0.9500
C22 C21 1.532(3)
C22 H22A 0.9900
C22 H22B 0.9900
C20 C21 1.536(3)
C20 C19 1.541(3)
C20 H20A 0.9900
C20 H20B 0.9900
C12 C11 1.389(3)
C12 H12 0.9500
C21 H21A 0.9900
C21 H21B 0.9900
C26 C31 1.398(3)
C26 C19 1.517(2)
C6 C5 1.527(2)
C6 C7 1.549(2)
C6 H6 1.0000
C16 H16 0.9500
C2 C3 1.536(2)
C2 H2A 0.9900
C2 H2B 0.9900
C11 C10 1.388(3)
C11 H11 0.9500
C5 C4 1.537(3)
C5 H5A 0.9900
C5 H5B 0.9900
C3 C4 1.533(3)
C3 H3A 0.9900
C3 H3B 0.9900
C7 H7A 0.9900
C7 H7B 0.9900
C36 C37 1.394(3)
C36 H36 0.9500
C37 H37 0.9500
C29 C30 1.385(3)
C29 H29 0.9500
C9 C10 1.388(3)
C9 H9 0.9500
C4 H4A 0.9900
C4 H4B 0.9900
C10 H10 0.9500
C30 C31 1.394(3)
C30 H30 0.9500
C31 H31 0.9500

loop_
_geom_torsion_atom_site_label_1
_geom_torsion_atom_site_label_2
_geom_torsion_atom_site_label_3
_geom_torsion_atom_site_label_4
_geom_torsion
C1 N1 C007 O1 10.7(3)
C6 N1 C007 O1 160.24(19)
C1 N1 C007 C14 -170.97(15)
C6 N1 C007 C14 -21.4(3)
C18 N2 C14 C15 -0.4(3)
C18 N2 C14 C007 -178.61(16)
O1 C007 C14 N2 163.13(16)
N1 C007 C14 N2 -15.2(2)
O1 C007 C14 C15 -15.2(2)
N1 C007 C14 C15 166.44(16)
C19 N3 C32 O2 -13.7(3)
C24 N3 C32 O2 -160.25(19)
C19 N3 C32 C33 167.89(15)
C24 N3 C32 C33 21.3(3)
C37 N4 C33 C34 0.1(3)
C37 N4 C33 C32 179.16(16)
O2 C32 C33 N4 -162.25(17)
N3 C32 C33 N4 16.2(2)
O2 C32 C33 C34 16.9(2)
N3 C32 C33 C34 -164.70(16)
N2 C14 C15 C16 0.1(3)
C007 C14 C15 C16 178.30(16)
C14 N2 C18 C17 0.3(3)
C16 C17 C18 N2 0.2(3)
N4 C33 C34 C35 0.3(3)
C32 C33 C34 C35 -178.81(16)
C007 N1 C1 C8 -68.7(2)
C6 N1 C1 C8 131.46(16)
C007 N1 C1 C2 62.5(2)
C6 N1 C1 C2 -97.35(16)
C007 N1 C1 C7 176.31(16)
C6 N1 C1 C7 16.45(13)
C32 N3 C24 C23 54.2(3)
C19 N3 C24 C23 -98.86(16)
C32 N3 C24 C25 169.7(2)
C19 N3 C24 C25 16.66(14)
C19 C25 C24 N3 -15.82(13)
C19 C25 C24 C23 99.26(16)
C12 C13 C8 C9 -0.4(3)
C12 C13 C8 C1 175.73(16)
N1 C1 C8 C9 -22.0(2)
C2 C1 C8 C9 -152.30(17)
C7 C1 C8 C9 75.9(2)
N1 C1 C8 C13 161.94(16)
C2 C1 C8 C13 31.6(2)
C7 C1 C8 C13 -100.2(2)
C26 C27 C28 C29 -1.3(3)
N3 C24 C23 C22 62.00(19)
C25 C24 C23 C22 -35.9(2)
C33 C34 C35 C36 -0.6(3)
C24 C23 C22 C21 -50.7(2)
C8 C13 C12 C11 1.4(3)
C23 C22 C21 C20 75.9(2)
C19 C20 C21 C22 -54.7(2)
C28 C27 C26 C31 0.4(3)
C28 C27 C26 C19 -175.70(16)
C007 N1 C6 C5 -56.6(3)
C1 N1 C6 C5 98.78(16)
C007 N1 C6 C7 -172.0(2)
C1 N1 C6 C7 -16.66(14)
C18 C17 C16 C15 -0.6(3)
C14 C15 C16 C17 0.4(3)
N1 C1 C2 C3 30.2(2)
C8 C1 C2 C3 162.20(14)
C7 C1 C2 C3 -65.7(2)
C13 C12 C11 C10 -1.2(3)
N1 C6 C5 C4 -62.61(19)
C7 C6 C5 C4 35.4(2)
C32 N3 C19 C26 70.0(2)
C24 N3 C19 C26 -132.30(16)
C32 N3 C19 C20 -60.4(2)
C24 N3 C19 C20 97.32(15)
C32 N3 C19 C25 -174.23(16)
C24 N3 C19 C25 -16.54(13)
C31 C26 C19 N3 23.2(2)
C27 C26 C19 N3 -160.74(16)
C31 C26 C19 C20 152.76(18)
C27 C26 C19 C20 -31.2(2)
C31 C26 C19 C25 -75.5(2)
C27 C26 C19 C25 100.6(2)
C21 C20 C19 N3 -29.7(2)
C21 C20 C19 C26 -161.35(15)
C21 C20 C19 C25 66.3(2)
C24 C25 C19 N3 15.95(13)
C24 C25 C19 C26 132.54(15)
C24 C25 C19 C20 -95.87(16)
C1 C2 C3 C4 53.2(2)
N1 C6 C7 C1 15.75(13)
C5 C6 C7 C1 -99.17(16)
N1 C1 C7 C6 -15.84(13)
C8 C1 C7 C6 -131.82(15)
C2 C1 C7 C6 96.32(16)
C34 C35 C36 C37 0.6(3)
C33 N4 C37 C36 -0.1(3)
C35 C36 C37 N4 -0.2(3)
C27 C28 C29 C30 1.0(3)
C13 C8 C9 C10 -0.7(3)
C1 C8 C9 C10 -176.90(19)
C2 C3 C4 C5 -74.9(2)
C6 C5 C4 C3 51.0(2)
C8 C9 C10 C11 0.8(3)
C12 C11 C10 C9 0.1(3)
C28 C29 C30 C31 0.2(3)
C29 C30 C31 C26 -1.1(3)
C27 C26 C31 C30 0.8(3)
C19 C26 C31 C30 176.95(19)
